data_7056836
loop_
_publ_author_name
'Kumar, Robin'
'Kishan, Ram'
'Thomas, Jisha Mary'
'Chinnappan, Sivasankar'
'Thirupathi, Natesan'

_publ_section_title
;
 Probing the factors that influence the conformation of a guanidinato
 ligand in [(\h5-C5Me5)M(NN)X] (NN = chelating
 N,N&#x2032;,N&#x2032;&#x2032;-tri(o-substituted
 aryl)guanidinate(1&#x2212;); X = chloro, azido and triazolato)
;
_journal_issue 3
_journal_name_full 'New Journal of Chemistry'
_journal_page_first 1853
_journal_paper_doi 10.1039/C7NJ03766J
_journal_volume 42
_journal_year 2018
_chemical_formula_moiety 'C32 H37 N6 Rh'
_chemical_formula_sum 'C32 H37 N6 Rh'
_chemical_formula_weight 608.58
_space_group_crystal_system monoclinic
_space_group_IT_number 14
_space_group_name_Hall '-P 2yn'
_space_group_name_H-M_alt 'P 1 21/n 1'
_symmetry_space_group_name_Hall '-P 2yn'
_symmetry_space_group_name_H-M 'P 1 21/n 1'
_atom_sites_solution_hydrogens geom
_audit_creation_method SHELXL-2017/1
_audit_update_record
;
2017-12-18 deposited with the CCDC.
2017-12-19 downloaded from the CCDC.
;
_cell_angle_alpha 90
_cell_angle_beta 98.643(3)
_cell_angle_gamma 90
_cell_formula_units_Z 4
_cell_length_a 11.4770(4)
_cell_length_b 21.3791(6)
_cell_length_c 12.3167(4)
_cell_measurement_reflns_used 7259
_cell_measurement_temperature 298(2)
_cell_measurement_theta_max 29.1513
_cell_measurement_theta_min 2.8526
_cell_volume 2987.80(17)
_computing_cell_refinement 'CrysAlisPro, Oxford Diffraction Ltd.'
_computing_data_collection 'CrysAlisPro, Oxford Diffraction Ltd.'
_computing_data_reduction 'CrysAlisPro, Oxford Diffraction Ltd.'
_computing_molecular_graphics Olex2
_computing_publication_material 'WINGX 2014'
_computing_structure_refinement 'SHELXL-2017/1 (Sheldrick, 2017)'
_computing_structure_solution 'SHELXS-2016 (Sheldrick, 2016)'
_diffrn_ambient_temperature 298(2)
_diffrn_detector_area_resol_mean 15.9853
_diffrn_measured_fraction_theta_full 0.998
_diffrn_measured_fraction_theta_max 0.998
_diffrn_measurement_device_type 'Xcalibur, Sapphire3'
_diffrn_measurement_method '\w scans'
_diffrn_radiation_type MoK\a
_diffrn_radiation_wavelength 0.71073
_diffrn_reflns_av_R_equivalents 0.0416
_diffrn_reflns_av_unetI/netI 0.0436
_diffrn_reflns_Laue_measured_fraction_full 0.998
_diffrn_reflns_Laue_measured_fraction_max 0.998
_diffrn_reflns_limit_h_max 14
_diffrn_reflns_limit_h_min -14
_diffrn_reflns_limit_k_max 26
_diffrn_reflns_limit_k_min -26
_diffrn_reflns_limit_l_max 15
_diffrn_reflns_limit_l_min -14
_diffrn_reflns_number 25774
_diffrn_reflns_point_group_measured_fraction_full 0.998
_diffrn_reflns_point_group_measured_fraction_max 0.998
_diffrn_reflns_theta_full 25.242
_diffrn_reflns_theta_max 26.371
_diffrn_reflns_theta_min 2.958
_diffrn_source 'Enhance (Mo) X-ray Source'
_exptl_absorpt_coefficient_mu 0.602
_exptl_absorpt_correction_T_max 1.00000
_exptl_absorpt_correction_T_min 0.96139
_exptl_absorpt_correction_type multi-scan
_exptl_absorpt_process_details
;
CrysAlisPro, Agilent Technologies,
Version 1.171.34.49 (release 20-01-2011 CrysAlis171 .NET)
(compiled Jan 20 2011,15:58:25)
Empirical absorption correction using spherical harmonics,
 implemented in SCALE3 ABSPACK scaling algorithm.
;
_exptl_crystal_colour Red
_exptl_crystal_density_diffrn 1.353
_exptl_crystal_density_method 'not measured'
_exptl_crystal_description Block
_exptl_crystal_F_000 1264
_exptl_crystal_size_max 0.120
_exptl_crystal_size_mid 0.110
_exptl_crystal_size_min 0.100
_refine_diff_density_max 0.409
_refine_diff_density_min -0.426
_refine_diff_density_rms 0.058
_refine_ls_extinction_method none
_refine_ls_goodness_of_fit_ref 1.068
_refine_ls_hydrogen_treatment constr
_refine_ls_matrix_type full
_refine_ls_number_parameters 360
_refine_ls_number_reflns 6112
_refine_ls_number_restraints 366
_refine_ls_restrained_S_all 1.044
_refine_ls_R_factor_all 0.0644
_refine_ls_R_factor_gt 0.0457
_refine_ls_shift/su_max 0.010
_refine_ls_shift/su_mean 0.001
_refine_ls_structure_factor_coef Fsqd
_refine_ls_weighting_details 'w=1/[\s^2^(Fo^2^)+(0.0373P)^2^+1.1337P] where P=(Fo^2^+2Fc^2^)/3'
_refine_ls_weighting_scheme calc
_refine_ls_wR_factor_gt 0.0880
_refine_ls_wR_factor_ref 0.0951
_reflns_Friedel_coverage 0.000
_reflns_number_gt 4851
_reflns_number_total 6112
_reflns_threshold_expression 'I > 2\s(I)'
_cod_data_source_file c7nj03766j2.cif
_cod_data_source_block 16
_cod_depositor_comments 'Adding full bibliography for 7056828--7056838.cif.'
_cod_database_code 7056836
_shelx_shelxl_version_number 2017/1
_shelx_space_group_comment
;
The symmetry employed for this shelxl refinement is uniquely defined
by the following loop, which should always be used as a source of
symmetry information in preference to the above space-group names.
They are only intended as comments.
;
_shelx_estimated_absorpt_t_min 0.931
_shelx_estimated_absorpt_t_max 0.942

loop_
_space_group_symop_operation_xyz
'x, y, z'
'-x+1/2, y+1/2, -z+1/2'
'-x, -y, -z'
'x-1/2, -y-1/2, z-1/2'

loop_
_atom_site_label
_atom_site_type_symbol
_atom_site_fract_x
_atom_site_fract_y
_atom_site_fract_z
_atom_site_U_iso_or_equiv
_atom_site_adp_type
_atom_site_occupancy
_atom_site_site_symmetry_order
_atom_site_calc_flag
_atom_site_refinement_flags_posn
_atom_site_refinement_flags_adp
Rh1 Rh 0.99004(2) 0.28400(2) 0.91225(2) 0.04068(10) Uani 1 1 d . U
N1 N 0.8921(2) 0.20283(11) 0.9433(2) 0.0423(6) Uani 1 1 d . U
N2 N 0.8345(2) 0.29631(11) 0.9840(2) 0.0438(6) Uani 1 1 d . U
N3 N 0.7059(2) 0.21259(11) 1.0074(2) 0.0511(7) Uani 1 1 d . U
H3 H 0.645671 0.237038 0.999890 0.061 Uiso 1 1 calc R U
N4 N 1.0925(3) 0.27291(15) 1.0698(3) 0.0614(8) Uani 1 1 d . U
N5 N 1.0526(3) 0.25134(16) 1.1421(3) 0.0617(8) Uani 1 1 d . U
N6 N 1.0169(4) 0.22999(19) 1.2177(3) 0.0878(12) Uani 1 1 d . U
C23 C 1.0131(4) 0.27134(17) 0.7434(3) 0.0627(10) Uani 1 1 d . U
C24 C 1.1239(3) 0.2827(2) 0.8083(4) 0.0718(11) Uani 1 1 d . U
C25 C 1.1197(3) 0.3428(2) 0.8548(3) 0.0704(11) Uani 1 1 d . U
C26 C 1.0073(4) 0.36770(16) 0.8226(3) 0.0598(9) Uani 1 1 d . U
C27 C 0.9402(3) 0.32358(17) 0.7534(3) 0.0535(8) Uani 1 1 d . U
C28 C 0.9789(6) 0.2139(2) 0.6771(4) 0.129(2) Uani 1 1 d . U
H28A H 1.017076 0.178114 0.713760 0.193 Uiso 1 1 calc R U
H28B H 1.002633 0.218168 0.605958 0.193 Uiso 1 1 calc R U
H28C H 0.894983 0.208471 0.668870 0.193 Uiso 1 1 calc R U
C29 C 1.2298(5) 0.2402(3) 0.8179(6) 0.170(3) Uani 1 1 d . U
H29A H 1.276004 0.245098 0.889059 0.255 Uiso 1 1 calc R U
H29B H 1.276673 0.250810 0.762260 0.255 Uiso 1 1 calc R U
H29C H 1.203988 0.197544 0.808368 0.255 Uiso 1 1 calc R U
C30 C 1.2195(5) 0.3734(3) 0.9292(4) 0.152(3) Uani 1 1 d . U
H30A H 1.188369 0.398225 0.983036 0.227 Uiso 1 1 calc R U
H30B H 1.263098 0.399641 0.886474 0.227 Uiso 1 1 calc R U
H30C H 1.270646 0.341767 0.965379 0.227 Uiso 1 1 calc R U
C31 C 0.9643(5) 0.4310(2) 0.8527(4) 0.120(2) Uani 1 1 d . U
H31A H 0.886044 0.427175 0.870608 0.180 Uiso 1 1 calc R U
H31B H 0.963587 0.459031 0.791802 0.180 Uiso 1 1 calc R U
H31C H 1.015942 0.447046 0.915070 0.180 Uiso 1 1 calc R U
C32 C 0.8164(4) 0.3340(3) 0.6971(4) 0.1039(18) Uani 1 1 d . U
H32A H 0.780181 0.294418 0.676495 0.156 Uiso 1 1 calc R U
H32B H 0.817694 0.359080 0.632673 0.156 Uiso 1 1 calc R U
H32C H 0.772074 0.355173 0.746234 0.156 Uiso 1 1 calc R U
C1 C 0.8070(3) 0.23638(14) 0.9777(3) 0.0405(7) Uani 1 1 d . U
C2 C 0.8750(3) 0.14465(14) 0.8898(3) 0.0468(8) Uani 1 1 d . U
C3 C 0.9652(3) 0.10014(16) 0.9090(3) 0.0610(10) Uani 1 1 d . U
C4 C 0.9480(4) 0.04420(19) 0.8512(4) 0.0873(14) Uani 1 1 d . U
H4 H 1.006714 0.013898 0.862193 0.105 Uiso 1 1 calc R U
C5 C 0.8486(5) 0.0321(2) 0.7791(4) 0.0996(16) Uani 1 1 d . U
H5 H 0.839968 -0.006120 0.742632 0.120 Uiso 1 1 calc R U
C6 C 0.7617(4) 0.0758(2) 0.7606(4) 0.0867(13) Uani 1 1 d . U
H6 H 0.693695 0.067619 0.711346 0.104 Uiso 1 1 calc R U
C7 C 0.7747(3) 0.13227(17) 0.8148(3) 0.0595(9) Uani 1 1 d . U
H7 H 0.715870 0.162377 0.801070 0.071 Uiso 1 1 calc R U
C8 C 1.0745(4) 0.11260(19) 0.9886(4) 0.0801(12) Uani 1 1 d . U
H8A H 1.111245 0.150208 0.967893 0.120 Uiso 1 1 calc R U
H8B H 1.128067 0.078150 0.988027 0.120 Uiso 1 1 calc R U
H8C H 1.054378 0.117437 1.061024 0.120 Uiso 1 1 calc R U
C9 C 0.7586(3) 0.34434(14) 1.0061(3) 0.0444(7) Uani 1 1 d . U
C10 C 0.7983(4) 0.38954(16) 1.0857(3) 0.0655(10) Uani 1 1 d . U
C11 C 0.7209(5) 0.4360(2) 1.1058(4) 0.1075(18) Uani 1 1 d . U
H11 H 0.745814 0.466091 1.158741 0.129 Uiso 1 1 calc R U
C12 C 0.6102(6) 0.4390(2) 1.0510(5) 0.117(2) Uani 1 1 d . U
H12 H 0.559184 0.469795 1.069074 0.140 Uiso 1 1 calc R U
C13 C 0.5724(4) 0.3975(2) 0.9696(4) 0.0869(13) Uani 1 1 d . U
H13 H 0.496967 0.401049 0.930083 0.104 Uiso 1 1 calc R U
C14 C 0.6465(3) 0.35012(16) 0.9460(3) 0.0607(9) Uani 1 1 d . U
H14 H 0.621391 0.322028 0.889649 0.073 Uiso 1 1 calc R U
C15 C 0.9189(4) 0.3870(2) 1.1487(4) 0.0940(15) Uani 1 1 d . U
H15A H 0.927771 0.349387 1.191851 0.141 Uiso 1 1 calc R U
H15B H 0.931503 0.422651 1.196388 0.141 Uiso 1 1 calc R U
H15C H 0.975635 0.387209 1.098824 0.141 Uiso 1 1 calc R U
C16 C 0.6895(3) 0.15211(14) 1.0491(3) 0.0471(8) Uani 1 1 d . U
C17 C 0.5778(3) 0.12507(15) 1.0256(3) 0.0539(9) Uani 1 1 d . U
C18 C 0.5628(4) 0.06694(18) 1.0709(3) 0.0724(11) Uani 1 1 d . U
H18 H 0.488800 0.048239 1.058642 0.087 Uiso 1 1 calc R U
C19 C 0.6529(5) 0.03657(19) 1.1325(4) 0.0831(13) Uani 1 1 d . U
H19 H 0.640461 -0.003055 1.159766 0.100 Uiso 1 1 calc R U
C20 C 0.7625(4) 0.06347(19) 1.1554(3) 0.0771(12) Uani 1 1 d . U
H20 H 0.823882 0.042318 1.198021 0.093 Uiso 1 1 calc R U
C21 C 0.7806(3) 0.12230(16) 1.1146(3) 0.0595(9) Uani 1 1 d . U
H21 H 0.853739 0.141605 1.131191 0.071 Uiso 1 1 calc R U
C22 C 0.4797(3) 0.1571(2) 0.9546(3) 0.0755(11) Uani 1 1 d . U
H22A H 0.456236 0.193383 0.991885 0.113 Uiso 1 1 calc R U
H22B H 0.414080 0.129067 0.938772 0.113 Uiso 1 1 calc R U
H22C H 0.505494 0.169668 0.887219 0.113 Uiso 1 1 calc R U

loop_
_atom_site_aniso_label
_atom_site_aniso_U_11
_atom_site_aniso_U_22
_atom_site_aniso_U_33
_atom_site_aniso_U_23
_atom_site_aniso_U_13
_atom_site_aniso_U_12
Rh1 0.03495(14) 0.04490(15) 0.04172(16) 0.00681(11) 0.00420(10) 0.00061(11)
N1 0.0413(15) 0.0370(14) 0.0503(16) 0.0016(11) 0.0130(12) 0.0030(11)
N2 0.0457(15) 0.0357(14) 0.0520(17) -0.0020(11) 0.0136(13) 0.0018(11)
N3 0.0450(15) 0.0419(15) 0.071(2) 0.0085(13) 0.0229(15) 0.0063(12)
N4 0.0480(17) 0.081(2) 0.0513(18) 0.0112(15) -0.0039(15) -0.0087(15)
N5 0.054(2) 0.081(2) 0.0442(19) 0.0032(17) -0.0102(16) 0.0091(17)
N6 0.088(3) 0.117(3) 0.057(2) 0.021(2) 0.007(2) 0.010(2)
C23 0.080(3) 0.065(2) 0.048(2) 0.0058(17) 0.0281(19) -0.0051(19)
C24 0.052(2) 0.099(3) 0.071(3) 0.040(2) 0.0295(19) 0.024(2)
C25 0.051(2) 0.101(3) 0.057(2) 0.026(2) 0.0000(18) -0.030(2)
C26 0.074(2) 0.053(2) 0.055(2) 0.0165(16) 0.0184(19) -0.0055(18)
C27 0.0428(19) 0.073(2) 0.043(2) 0.0158(16) 0.0036(15) -0.0032(17)
C28 0.237(8) 0.089(3) 0.077(3) -0.025(3) 0.081(4) -0.042(4)
C29 0.112(4) 0.231(7) 0.191(7) 0.133(6) 0.103(5) 0.116(5)
C30 0.109(4) 0.244(7) 0.090(4) 0.044(4) -0.023(3) -0.120(5)
C31 0.202(6) 0.056(3) 0.116(4) 0.017(3) 0.069(4) 0.007(3)
C32 0.052(2) 0.186(5) 0.071(3) 0.046(3) 0.002(2) 0.006(3)
C1 0.0382(17) 0.0423(16) 0.0418(18) 0.0036(13) 0.0087(14) 0.0014(13)
C2 0.0490(19) 0.0428(17) 0.052(2) 0.0038(14) 0.0173(16) 0.0037(15)
C3 0.062(2) 0.049(2) 0.076(3) 0.0016(17) 0.021(2) 0.0111(17)
C4 0.090(3) 0.051(2) 0.125(4) -0.014(2) 0.027(3) 0.014(2)
C5 0.113(4) 0.064(3) 0.125(4) -0.037(3) 0.025(3) -0.003(3)
C6 0.087(3) 0.083(3) 0.088(3) -0.026(2) 0.008(3) -0.010(2)
C7 0.061(2) 0.059(2) 0.060(2) -0.0068(17) 0.0137(19) -0.0020(18)
C8 0.060(2) 0.068(3) 0.109(4) 0.006(2) 0.003(2) 0.020(2)
C9 0.0514(19) 0.0378(16) 0.0455(19) 0.0047(14) 0.0126(15) 0.0061(14)
C10 0.087(3) 0.049(2) 0.058(2) -0.0060(17) 0.003(2) 0.0103(19)
C11 0.142(5) 0.071(3) 0.104(4) -0.036(3) -0.001(3) 0.037(3)
C12 0.130(5) 0.084(3) 0.134(5) -0.019(3) 0.014(4) 0.055(4)
C13 0.071(3) 0.072(3) 0.115(4) 0.011(3) 0.005(3) 0.028(2)
C14 0.062(2) 0.053(2) 0.068(3) 0.0054(18) 0.0111(19) 0.0046(18)
C15 0.122(4) 0.073(3) 0.077(3) -0.022(2) -0.019(3) 0.006(3)
C16 0.058(2) 0.0389(17) 0.048(2) 0.0016(14) 0.0218(16) 0.0013(15)
C17 0.064(2) 0.052(2) 0.050(2) -0.0097(15) 0.0217(18) -0.0107(17)
C18 0.088(3) 0.059(2) 0.076(3) -0.006(2) 0.028(2) -0.023(2)
C19 0.121(4) 0.050(2) 0.085(3) 0.014(2) 0.039(3) -0.004(2)
C20 0.091(3) 0.073(3) 0.073(3) 0.027(2) 0.032(2) 0.021(2)
C21 0.065(2) 0.060(2) 0.057(2) 0.0104(17) 0.0230(19) 0.0061(18)
C22 0.063(3) 0.093(3) 0.068(3) -0.004(2) 0.003(2) -0.014(2)

loop_
_atom_type_symbol
_atom_type_description
_atom_type_scat_dispersion_real
_atom_type_scat_dispersion_imag
_atom_type_scat_source
C C 0.0033 0.0016 'International Tables Vol C Tables 4.2.6.8 and 6.1.1.4'
H H 0.0000 0.0000 'International Tables Vol C Tables 4.2.6.8 and 6.1.1.4'
N N 0.0061 0.0033 'International Tables Vol C Tables 4.2.6.8 and 6.1.1.4'
Rh Rh -1.1178 0.9187 'International Tables Vol C Tables 4.2.6.8 and 6.1.1.4'

loop_
_geom_angle_atom_site_label_1
_geom_angle_atom_site_label_2
_geom_angle_atom_site_label_3
_geom_angle
N2 Rh1 N4 91.06(12)
N2 Rh1 C26 105.15(12)
N4 Rh1 C26 119.06(14)
N2 Rh1 C27 101.91(12)
N4 Rh1 C27 156.68(13)
C26 Rh1 C27 38.92(14)
N2 Rh1 N1 61.81(9)
N4 Rh1 N1 88.83(11)
C26 Rh1 N1 150.46(13)
C27 Rh1 N1 114.34(12)
N2 Rh1 C24 166.68(12)
N4 Rh1 C24 101.29(15)
C26 Rh1 C24 64.50(15)
C27 Rh1 C24 64.78(14)
N1 Rh1 C24 122.78(15)
N2 Rh1 C25 137.06(15)
N4 Rh1 C25 92.88(13)
C26 Rh1 C25 38.15(15)
C27 Rh1 C25 64.43(14)
N1 Rh1 C25 160.93(15)
C24 Rh1 C25 38.35(16)
N2 Rh1 C23 130.58(14)
N4 Rh1 C23 137.42(15)
C26 Rh1 C23 64.52(14)
C27 Rh1 C23 38.50(14)
N1 Rh1 C23 102.45(12)
C24 Rh1 C23 38.55(16)
C25 Rh1 C23 64.11(15)
N2 Rh1 C1 30.80(9)
N4 Rh1 C1 92.05(11)
C26 Rh1 C1 129.80(13)
C27 Rh1 C1 109.04(11)
N1 Rh1 C1 31.14(9)
C24 Rh1 C1 151.10(15)
C25 Rh1 C1 167.06(15)
C23 Rh1 C1 118.55(13)
C1 N1 C2 124.6(3)
C1 N1 Rh1 92.88(18)
C2 N1 Rh1 132.4(2)
C1 N2 C9 125.0(3)
C1 N2 Rh1 93.65(18)
C9 N2 Rh1 139.3(2)
C1 N3 C16 127.0(3)
C1 N3 H3 116.5
C16 N3 H3 116.5
N5 N4 Rh1 121.2(2)
N4 N5 N6 177.1(4)
C27 C23 C24 107.9(3)
C27 C23 C28 126.0(5)
C24 C23 C28 126.1(5)
C27 C23 Rh1 69.9(2)
C24 C23 Rh1 70.4(2)
C28 C23 Rh1 124.8(3)
C25 C24 C23 107.6(3)
C25 C24 C29 126.5(5)
C23 C24 C29 125.7(5)
C25 C24 Rh1 71.0(2)
C23 C24 Rh1 71.1(2)
C29 C24 Rh1 127.1(3)
C26 C25 C24 108.6(3)
C26 C25 C30 126.4(5)
C24 C25 C30 125.0(5)
C26 C25 Rh1 70.2(2)
C24 C25 Rh1 70.7(2)
C30 C25 Rh1 123.8(3)
C25 C26 C27 108.1(3)
C25 C26 C31 126.6(4)
C27 C26 C31 125.3(4)
C25 C26 Rh1 71.7(2)
C27 C26 Rh1 70.60(19)
C31 C26 Rh1 124.6(3)
C23 C27 C26 107.7(3)
C23 C27 C32 127.5(4)
C26 C27 C32 124.7(4)
C23 C27 Rh1 71.6(2)
C26 C27 Rh1 70.48(19)
C32 C27 Rh1 126.0(3)
C23 C28 H28A 109.5
C23 C28 H28B 109.5
H28A C28 H28B 109.5
C23 C28 H28C 109.5
H28A C28 H28C 109.5
H28B C28 H28C 109.5
C24 C29 H29A 109.5
C24 C29 H29B 109.5
H29A C29 H29B 109.5
C24 C29 H29C 109.5
H29A C29 H29C 109.5
H29B C29 H29C 109.5
C25 C30 H30A 109.5
C25 C30 H30B 109.5
H30A C30 H30B 109.5
C25 C30 H30C 109.5
H30A C30 H30C 109.5
H30B C30 H30C 109.5
C26 C31 H31A 109.5
C26 C31 H31B 109.5
H31A C31 H31B 109.5
C26 C31 H31C 109.5
H31A C31 H31C 109.5
H31B C31 H31C 109.5
C27 C32 H32A 109.5
C27 C32 H32B 109.5
H32A C32 H32B 109.5
C27 C32 H32C 109.5
H32A C32 H32C 109.5
H32B C32 H32C 109.5
N2 C1 N1 111.2(3)
N2 C1 N3 123.4(3)
N1 C1 N3 125.3(3)
N2 C1 Rh1 55.55(15)
N1 C1 Rh1 55.98(15)
N3 C1 Rh1 176.7(2)
C7 C2 C3 120.0(3)
C7 C2 N1 121.5(3)
C3 C2 N1 118.3(3)
C4 C3 C2 117.0(4)
C4 C3 C8 122.0(4)
C2 C3 C8 121.0(3)
C5 C4 C3 122.6(4)
C5 C4 H4 118.7
C3 C4 H4 118.7
C4 C5 C6 120.0(4)
C4 C5 H5 120.0
C6 C5 H5 120.0
C5 C6 C7 119.8(5)
C5 C6 H6 120.1
C7 C6 H6 120.1
C6 C7 C2 120.6(4)
C6 C7 H7 119.7
C2 C7 H7 119.7
C3 C8 H8A 109.5
C3 C8 H8B 109.5
H8A C8 H8B 109.5
C3 C8 H8C 109.5
H8A C8 H8C 109.5
H8B C8 H8C 109.5
C14 C9 N2 121.0(3)
C14 C9 C10 119.3(3)
N2 C9 C10 119.7(3)
C11 C10 C9 118.1(4)
C11 C10 C15 120.5(4)
C9 C10 C15 121.4(3)
C12 C11 C10 121.9(5)
C12 C11 H11 119.0
C10 C11 H11 119.0
C11 C12 C13 120.7(4)
C11 C12 H12 119.6
C13 C12 H12 119.6
C12 C13 C14 119.7(5)
C12 C13 H13 120.2
C14 C13 H13 120.2
C13 C14 C9 120.2(4)
C13 C14 H14 119.9
C9 C14 H14 119.9
C10 C15 H15A 109.5
C10 C15 H15B 109.5
H15A C15 H15B 109.5
C10 C15 H15C 109.5
H15A C15 H15C 109.5
H15B C15 H15C 109.5
C21 C16 C17 121.5(3)
C21 C16 N3 120.3(3)
C17 C16 N3 118.1(3)
C18 C17 C16 117.1(4)
C18 C17 C22 121.5(4)
C16 C17 C22 121.4(3)
C19 C18 C17 121.7(4)
C19 C18 H18 119.1
C17 C18 H18 119.1
C18 C19 C20 120.9(4)
C18 C19 H19 119.5
C20 C19 H19 119.5
C19 C20 C21 119.3(4)
C19 C20 H20 120.3
C21 C20 H20 120.3
C16 C21 C20 119.5(4)
C16 C21 H21 120.3
C20 C21 H21 120.3
C17 C22 H22A 109.5
C17 C22 H22B 109.5
H22A C22 H22B 109.5
C17 C22 H22C 109.5
H22A C22 H22C 109.5
H22B C22 H22C 109.5

loop_
_geom_bond_atom_site_label_1
_geom_bond_atom_site_label_2
_geom_bond_distance
Rh1 N2 2.124(3)
Rh1 N4 2.126(3)
Rh1 C26 2.128(3)
Rh1 C27 2.129(3)
Rh1 N1 2.133(2)
Rh1 C24 2.142(4)
Rh1 C25 2.147(3)
Rh1 C23 2.152(4)
Rh1 C1 2.571(3)
N1 C1 1.331(4)
N1 C2 1.407(4)
N2 C1 1.319(4)
N2 C9 1.400(4)
N3 C1 1.366(4)
N3 C16 1.414(4)
N3 H3 0.8600
N4 N5 1.157(4)
N5 N6 1.165(4)
C23 C27 1.412(5)
C23 C24 1.418(6)
C23 C28 1.495(5)
C24 C25 1.409(6)
C24 C29 1.508(5)
C25 C26 1.397(5)
C25 C30 1.504(6)
C26 C27 1.418(5)
C26 C31 1.505(6)
C27 C32 1.501(5)
C28 H28A 0.9600
C28 H28B 0.9600
C28 H28C 0.9600
C29 H29A 0.9600
C29 H29B 0.9600
C29 H29C 0.9600
C30 H30A 0.9600
C30 H30B 0.9600
C30 H30C 0.9600
C31 H31A 0.9600
C31 H31B 0.9600
C31 H31C 0.9600
C32 H32A 0.9600
C32 H32B 0.9600
C32 H32C 0.9600
C2 C7 1.389(5)
C2 C3 1.400(5)
C3 C4 1.391(5)
C3 C8 1.495(5)
C4 C5 1.361(6)
C4 H4 0.9300
C5 C6 1.362(6)
C5 H5 0.9300
C6 C7 1.376(5)
C6 H6 0.9300
C7 H7 0.9300
C8 H8A 0.9600
C8 H8B 0.9600
C8 H8C 0.9600
C9 C14 1.390(5)
C9 C10 1.403(5)
C10 C11 1.380(6)
C10 C15 1.483(6)
C11 C12 1.347(7)
C11 H11 0.9300
C12 C13 1.360(7)
C12 H12 0.9300
C13 C14 1.383(5)
C13 H13 0.9300
C14 H14 0.9300
C15 H15A 0.9600
C15 H15B 0.9600
C15 H15C 0.9600
C16 C21 1.378(5)
C16 C17 1.396(5)
C17 C18 1.383(5)
C17 C22 1.485(5)
C18 C19 1.354(6)
C18 H18 0.9300
C19 C20 1.373(6)
C19 H19 0.9300
C20 C21 1.382(5)
C20 H20 0.9300
C21 H21 0.9300
C22 H22A 0.9600
C22 H22B 0.9600
C22 H22C 0.9600

loop_
_geom_torsion_atom_site_label_1
_geom_torsion_atom_site_label_2
_geom_torsion_atom_site_label_3
_geom_torsion_atom_site_label_4
_geom_torsion
C27 C23 C24 C25 -1.9(4)
C28 C23 C24 C25 178.7(4)
Rh1 C23 C24 C25 -62.0(3)
C27 C23 C24 C29 -177.4(4)
C28 C23 C24 C29 3.2(6)
Rh1 C23 C24 C29 122.6(4)
C27 C23 C24 Rh1 60.0(2)
C28 C23 C24 Rh1 -119.4(4)
C23 C24 C25 C26 1.8(4)
C29 C24 C25 C26 177.3(4)
Rh1 C24 C25 C26 -60.2(3)
C23 C24 C25 C30 -179.7(4)
C29 C24 C25 C30 -4.3(6)
Rh1 C24 C25 C30 118.3(4)
C23 C24 C25 Rh1 62.0(2)
C29 C24 C25 Rh1 -122.6(4)
C24 C25 C26 C27 -1.0(4)
C30 C25 C26 C27 -179.5(4)
Rh1 C25 C26 C27 -61.5(2)
C24 C25 C26 C31 -179.6(4)
C30 C25 C26 C31 2.0(6)
Rh1 C25 C26 C31 120.0(4)
C24 C25 C26 Rh1 60.5(3)
C30 C25 C26 Rh1 -117.9(4)
C24 C23 C27 C26 1.3(4)
C28 C23 C27 C26 -179.3(3)
Rh1 C23 C27 C26 61.6(2)
C24 C23 C27 C32 177.9(3)
C28 C23 C27 C32 -2.7(6)
Rh1 C23 C27 C32 -121.8(4)
C24 C23 C27 Rh1 -60.3(2)
C28 C23 C27 Rh1 119.1(4)
C25 C26 C27 C23 -0.2(4)
C31 C26 C27 C23 178.4(3)
Rh1 C26 C27 C23 -62.4(2)
C25 C26 C27 C32 -176.9(3)
C31 C26 C27 C32 1.6(6)
Rh1 C26 C27 C32 120.9(3)
C25 C26 C27 Rh1 62.2(2)
C31 C26 C27 Rh1 -119.3(4)
C9 N2 C1 N1 172.9(3)
Rh1 N2 C1 N1 6.2(3)
C9 N2 C1 N3 -9.6(5)
Rh1 N2 C1 N3 -176.2(3)
C9 N2 C1 Rh1 166.6(4)
C2 N1 C1 N2 -155.0(3)
Rh1 N1 C1 N2 -6.2(3)
C2 N1 C1 N3 27.5(5)
Rh1 N1 C1 N3 176.3(3)
C2 N1 C1 Rh1 -148.8(3)
C16 N3 C1 N2 -150.3(3)
C16 N3 C1 N1 26.9(5)
C1 N1 C2 C7 37.4(5)
Rh1 N1 C2 C7 -98.1(4)
C1 N1 C2 C3 -146.3(3)
Rh1 N1 C2 C3 78.2(4)
C7 C2 C3 C4 -0.8(5)
N1 C2 C3 C4 -177.2(3)
C7 C2 C3 C8 179.5(3)
N1 C2 C3 C8 3.1(5)
C2 C3 C4 C5 -0.2(7)
C8 C3 C4 C5 179.5(5)
C3 C4 C5 C6 0.7(8)
C4 C5 C6 C7 0.0(8)
C5 C6 C7 C2 -1.1(7)
C3 C2 C7 C6 1.5(5)
N1 C2 C7 C6 177.8(3)
C1 N2 C9 C14 -51.8(5)
Rh1 N2 C9 C14 107.4(4)
C1 N2 C9 C10 132.0(4)
Rh1 N2 C9 C10 -68.8(5)
C14 C9 C10 C11 4.1(6)
N2 C9 C10 C11 -179.6(4)
C14 C9 C10 C15 -177.4(4)
N2 C9 C10 C15 -1.1(5)
C9 C10 C11 C12 -0.5(8)
C15 C10 C11 C12 -179.0(5)
C10 C11 C12 C13 -3.0(10)
C11 C12 C13 C14 2.8(9)
C12 C13 C14 C9 0.9(7)
N2 C9 C14 C13 179.4(3)
C10 C9 C14 C13 -4.4(5)
C1 N3 C16 C21 33.3(5)
C1 N3 C16 C17 -149.3(3)
C21 C16 C17 C18 -0.1(5)
N3 C16 C17 C18 -177.5(3)
C21 C16 C17 C22 -179.7(3)
N3 C16 C17 C22 2.9(5)
C16 C17 C18 C19 -1.9(6)
C22 C17 C18 C19 177.7(4)
C17 C18 C19 C20 2.1(7)
C18 C19 C20 C21 -0.2(7)
C17 C16 C21 C20 2.0(5)
N3 C16 C21 C20 179.3(3)
C19 C20 C21 C16 -1.9(6)
